data_2107356
loop_
_publ_author_name
'Carrondo, M.A.A.F.de.C.T.'
'Skapski, A.C.'

_publ_section_title
;
 Refinement of the X-ray Crystal Structure of the Industrial Bleaching
 Agent Disodium Tetrahydroxo-di-mue-peroxo-diborate Hexahydrate, Na2 (B2
 (O2)2 (O H)4 ) * (H2 O)6
;
_journal_name_full 'Acta Crystallographica B (24,1968-38,1982)'
_journal_page_first 3551
_journal_page_last 3554
_journal_volume 34
_journal_year 1978
_chemical_formula_sum 'B2 H16 Na2 O14'
_chemical_name_systematic 'Na2 (B2 (O2)2 (O H)4 ) (H2 O)6'
_space_group_IT_number 2
_symmetry_space_group_name_Hall '-P 1'
_symmetry_space_group_name_H-M 'P -1'
_cell_angle_alpha 98.77
_cell_angle_beta 101.85
_cell_angle_gamma 120.33
_cell_formula_units_Z 1
_cell_length_a 6.837
_cell_length_b 7.37
_cell_length_c 7.283
_cell_volume 295.405
_citation_journal_id_ASTM ACBCAR
_cod_data_source_file Carrondo_ACBCAR_1978_1747.cif
_cod_data_source_block H16B2Na2O14
_cod_original_cell_volume 295.4045
_cod_original_formula_sum 'H16 B2 Na2 O14'
_cod_database_code 2107356

loop_
_symmetry_equiv_pos_as_xyz
x,y,z
-x,-y,-z

loop_
_atom_site_label
_atom_site_type_symbol
_atom_site_fract_x
_atom_site_fract_y
_atom_site_fract_z
_atom_site_occupancy
_atom_site_U_iso_or_equiv
H5 H+1 0.633 0.428 0.163 1 0.0
O7 O-2 0.2605 0.3698 0.5035 1 0.0
Na1 Na+1 0 0 0 1 0.0
O3 O-2 0.6972 0.3899 0.1076 1 0.0
H7 H+1 0.287 0.451 0.112 1 0.0
B1 B+3 0.3224 0.5109 0.3712 1 0.0
H1 H+1 -0.258 -0.082 0.309 1 0.0
H2 H+1 -0.071 0.11 0.333 1 0.0
O5 O-2 0.1767 0.6019 0.3694 1 0.0
H8 H+1 0.197 0.665 0.472 1 0.0
H6 H+1 0.84 0.452 0.181 1 0.0
O1 O-1 -0.1966 0.0087 0.2547 1 0.0
Na2 Na+1 0.5 0 0 1 0.0
O6 O-2 0.5766 0.7083 0.4645 1 0.0
H4 H+1 0.324 0.057 0.303 1 0.0
H3 H+1 0.24 -0.151 0.247 1 0.0
O2 O-1 0.2699 -0.0465 0.2088 1 0.0
O4 O-2 0.2777 0.3854 0.1795 1 0.0
